data_7159823
loop_
_publ_author_name
'Liu, Shuai'
'Liu, Xin'
'Zhang, Tian-Shu'
'Bao, Xiaoyu'
'Sheng, Xiaoyu'
'Qi, Zhenjie'
'Jiang, Dongfang'

_publ_section_title
;
 Electro-oxidative intermolecular C<sub>SP<sup>2</sup></sub>-H amination
 of heteroarenes <i>via</i> proton-coupled electron transfer.
;
_journal_issue 13
_journal_name_full 'Organic &amp; biomolecular chemistry'
_journal_page_first 2549
_journal_page_last 2553
_journal_paper_doi 10.1039/d4ob00164h
_journal_volume 22
_journal_year 2024
_chemical_formula_sum 'C9 H9 N O2'
_chemical_formula_weight 163.17
_space_group_IT_number 14
_space_group_name_Hall '-P 2ybc'
_space_group_name_H-M_alt 'P 1 21/c 1'
_symmetry_cell_setting monoclinic
_symmetry_space_group_name_H-M 'P 1 21/c 1'
_atom_sites_solution_hydrogens geom
_atom_sites_solution_primary direct
_atom_sites_solution_secondary difmap
_audit_creation_method SHELXL-97
_audit_update_record
;
2023-11-29 deposited with the CCDC.	2024-02-28 downloaded from the CCDC.
;
_cell_angle_alpha 90.00
_cell_angle_beta 101.791(4)
_cell_angle_gamma 90.00
_cell_formula_units_Z 4
_cell_length_a 7.2336(8)
_cell_length_b 10.6828(11)
_cell_length_c 10.9368(12)
_cell_measurement_reflns_used 1213
_cell_measurement_temperature 298(2)
_cell_measurement_theta_max 27.382
_cell_measurement_theta_min 2.696
_cell_volume 827.31(15)
_computing_cell_refinement 'Bruker SMART'
_computing_data_collection 'Bruker SMART'
_computing_data_reduction 'Bruker SHELXTL'
_computing_molecular_graphics 'Bruker SHELXTL'
_computing_publication_material 'Bruker SHELXTL'
_computing_structure_refinement 'SHELXL-97 (Sheldrick, 1997)'
_computing_structure_solution 'SHELXS-97 (Sheldrick, 1990)'
_diffrn_ambient_temperature 298(2)
_diffrn_measured_fraction_theta_full 0.986
_diffrn_measured_fraction_theta_max 0.986
_diffrn_measurement_device_type 'CCD area detector'
_diffrn_measurement_method 'phi and omega scans'
_diffrn_radiation_monochromator graphite
_diffrn_radiation_source 'fine-focus sealed tube'
_diffrn_radiation_type MoK\a
_diffrn_radiation_wavelength 0.71073
_diffrn_reflns_av_R_equivalents 0.0000
_diffrn_reflns_av_sigmaI/netI 0.0748
_diffrn_reflns_limit_h_max 8
_diffrn_reflns_limit_h_min -8
_diffrn_reflns_limit_k_max 12
_diffrn_reflns_limit_k_min -12
_diffrn_reflns_limit_l_max 12
_diffrn_reflns_limit_l_min -4
_diffrn_reflns_number 1442
_diffrn_reflns_theta_full 25.02
_diffrn_reflns_theta_max 25.02
_diffrn_reflns_theta_min 2.69
_exptl_absorpt_coefficient_mu 0.094
_exptl_absorpt_correction_T_max 0.9898
_exptl_absorpt_correction_T_min 0.9680
_exptl_absorpt_correction_type multi-scan
_exptl_absorpt_process_details sadabs
_exptl_crystal_density_diffrn 1.310
_exptl_crystal_density_method 'not measured'
_exptl_crystal_F_000 344
_exptl_crystal_size_max 0.35
_exptl_crystal_size_mid 0.16
_exptl_crystal_size_min 0.11
_refine_diff_density_max 0.291
_refine_diff_density_min -0.238
_refine_diff_density_rms 0.060
_refine_ls_extinction_method none
_refine_ls_goodness_of_fit_ref 1.095
_refine_ls_hydrogen_treatment mixed
_refine_ls_matrix_type full
_refine_ls_number_parameters 112
_refine_ls_number_reflns 1442
_refine_ls_number_restraints 0
_refine_ls_restrained_S_all 1.095
_refine_ls_R_factor_all 0.1081
_refine_ls_R_factor_gt 0.0795
_refine_ls_shift/su_max 0.000
_refine_ls_shift/su_mean 0.000
_refine_ls_structure_factor_coef Fsqd
_refine_ls_weighting_details 'calc w=1/[\s^2^(Fo^2^)+(0.0834P)^2^+0.2585P] where P=(Fo^2^+2Fc^2^)/3'
_refine_ls_weighting_scheme calc
_refine_ls_wR_factor_gt 0.1824
_refine_ls_wR_factor_ref 0.1982
_reflns_number_gt 1054
_reflns_number_total 1442
_reflns_threshold_expression >2sigma(I)
_cod_data_source_file d4ob00164h2.cif
_cod_data_source_block 231128b
_cod_depositor_comments
;
The following automatic conversions were performed:

data item '_symmetry_cell_setting' value 'Monoclinic' was changed to
'monoclinic' in accordance with the
/home/data/users/saulius/crontab/automatic-downloads/rss-feeds/RSC/lib/dictionaries/cif_core.dic
dictionary named 'cif_core.dic' version 2.4.2 last updated on
2011-04-26.

Automatic conversion script
Id: cif_fix_values 8170 2020-07-09 18:12:32Z antanas 

 Adding full bibliography for 7159823--7159824.cif.
;
_cod_original_sg_symbol_H-M P2(1)/c
_cod_database_code 7159823

loop_
_symmetry_equiv_pos_as_xyz
'x, y, z'
'-x, y+1/2, -z+1/2'
'-x, -y, -z'
'x, -y-1/2, z-1/2'

loop_
_atom_site_label
_atom_site_type_symbol
_atom_site_fract_x
_atom_site_fract_y
_atom_site_fract_z
_atom_site_U_iso_or_equiv
_atom_site_adp_type
_atom_site_occupancy
_atom_site_symmetry_multiplicity
_atom_site_calc_flag
_atom_site_refinement_flags
_atom_site_disorder_assembly
_atom_site_disorder_group
N1 N 0.9526(4) 0.1610(2) 0.0350(3) 0.0535(8) Uani 1 1 d . . .
H1 H 1.0521 0.1245 0.0210 0.064 Uiso 1 1 calc R . .
O1 O 0.7417(4) 0.0036(2) -0.0275(3) 0.0596(8) Uani 1 1 d . . .
O2 O 0.5449(4) 0.1593(2) 0.1296(2) 0.0545(7) Uani 1 1 d . . .
H2 H 0.4580 0.1139 0.0957 0.082 Uiso 1 1 calc R . .
C1 C 0.7806(5) 0.1111(3) 0.0100(3) 0.0468(8) Uani 1 1 d . . .
C2 C 0.6396(5) 0.2081(3) 0.0379(3) 0.0462(8) Uani 1 1 d . . .
C3 C 0.7681(5) 0.3130(3) 0.0931(3) 0.0461(9) Uani 1 1 d . . .
C4 C 0.9513(5) 0.2820(3) 0.0877(3) 0.0481(9) Uani 1 1 d . . .
C5 C 1.1009(6) 0.3592(4) 0.1304(4) 0.0608(10) Uani 1 1 d . . .
H5 H 1.2238 0.3359 0.1276 0.073 Uiso 1 1 calc R . .
C6 C 1.0611(7) 0.4737(4) 0.1782(4) 0.0681(12) Uani 1 1 d . . .
H6 H 1.1594 0.5292 0.2071 0.082 Uiso 1 1 calc R . .
C7 C 0.8799(7) 0.5072(3) 0.1840(4) 0.0678(12) Uani 1 1 d . . .
H7 H 0.8572 0.5845 0.2170 0.081 Uiso 1 1 calc R . .
C8 C 0.7311(6) 0.4271(3) 0.1412(3) 0.0591(10) Uani 1 1 d . . .
H8 H 0.6082 0.4498 0.1447 0.071 Uiso 1 1 calc R . .
C9 C 0.5024(6) 0.2422(3) -0.0807(3) 0.0629(11) Uani 1 1 d . . .
H9A H 0.4329 0.1691 -0.1143 0.094 Uiso 1 1 calc R . .
H9B H 0.5706 0.2744 -0.1405 0.094 Uiso 1 1 calc R . .
H9C H 0.4163 0.3047 -0.0629 0.094 Uiso 1 1 calc R . .

loop_
_atom_site_aniso_label
_atom_site_aniso_U_11
_atom_site_aniso_U_22
_atom_site_aniso_U_33
_atom_site_aniso_U_23
_atom_site_aniso_U_13
_atom_site_aniso_U_12
N1 0.044(2) 0.0503(16) 0.0671(19) -0.0120(13) 0.0143(15) 0.0058(13)
O1 0.0545(17) 0.0457(13) 0.0804(18) -0.0171(12) 0.0180(14) -0.0009(11)
O2 0.0533(17) 0.0595(15) 0.0535(14) -0.0060(11) 0.0174(12) -0.0033(12)
C1 0.043(2) 0.0500(18) 0.0474(18) -0.0058(15) 0.0088(15) 0.0053(16)
C2 0.050(2) 0.0479(17) 0.0417(16) -0.0018(14) 0.0128(16) 0.0053(16)
C3 0.051(2) 0.0423(17) 0.0438(17) -0.0003(13) 0.0068(16) 0.0013(15)
C4 0.048(2) 0.0480(18) 0.0467(18) -0.0004(14) 0.0062(16) 0.0021(16)
C5 0.053(2) 0.067(2) 0.061(2) -0.0037(18) 0.0079(19) -0.0019(19)
C6 0.075(3) 0.058(2) 0.065(2) -0.0090(18) -0.001(2) -0.013(2)
C7 0.081(3) 0.049(2) 0.069(2) -0.0127(18) 0.005(2) 0.001(2)
C8 0.060(3) 0.053(2) 0.063(2) -0.0069(17) 0.0097(19) 0.0073(18)
C9 0.064(3) 0.062(2) 0.058(2) 0.0028(18) 0.001(2) 0.0075(19)

loop_
_atom_type_symbol
_atom_type_description
_atom_type_scat_dispersion_real
_atom_type_scat_dispersion_imag
_atom_type_scat_source
C C 0.0033 0.0016 'International Tables Vol C Tables 4.2.6.8 and 6.1.1.4'
H H 0.0000 0.0000 'International Tables Vol C Tables 4.2.6.8 and 6.1.1.4'
N N 0.0061 0.0033 'International Tables Vol C Tables 4.2.6.8 and 6.1.1.4'
O O 0.0106 0.0060 'International Tables Vol C Tables 4.2.6.8 and 6.1.1.4'

loop_
_geom_angle_atom_site_label_1
_geom_angle_atom_site_label_2
_geom_angle_atom_site_label_3
_geom_angle
_geom_angle_site_symmetry_1
_geom_angle_site_symmetry_3
_geom_angle_publ_flag
C1 N1 C4 111.5(3) . . ?
C1 N1 H1 124.2 . . ?
C4 N1 H1 124.2 . . ?
C2 O2 H2 109.5 . . ?
O1 C1 N1 125.6(3) . . ?
O1 C1 C2 125.6(3) . . ?
N1 C1 C2 108.8(3) . . ?
O2 C2 C3 109.7(3) . . ?
O2 C2 C9 111.6(3) . . ?
C3 C2 C9 114.2(3) . . ?
O2 C2 C1 109.2(2) . . ?
C3 C2 C1 101.7(3) . . ?
C9 C2 C1 109.9(3) . . ?
C8 C3 C4 119.6(3) . . ?
C8 C3 C2 131.4(4) . . ?
C4 C3 C2 109.0(3) . . ?
C5 C4 C3 122.8(3) . . ?
C5 C4 N1 128.4(4) . . ?
C3 C4 N1 108.8(3) . . ?
C4 C5 C6 116.9(4) . . ?
C4 C5 H5 121.5 . . ?
C6 C5 H5 121.5 . . ?
C7 C6 C5 121.5(4) . . ?
C7 C6 H6 119.3 . . ?
C5 C6 H6 119.3 . . ?
C6 C7 C8 120.6(4) . . ?
C6 C7 H7 119.7 . . ?
C8 C7 H7 119.7 . . ?
C3 C8 C7 118.7(4) . . ?
C3 C8 H8 120.7 . . ?
C7 C8 H8 120.7 . . ?
C2 C9 H9A 109.5 . . ?
C2 C9 H9B 109.5 . . ?
H9A C9 H9B 109.5 . . ?
C2 C9 H9C 109.5 . . ?
H9A C9 H9C 109.5 . . ?
H9B C9 H9C 109.5 . . ?

loop_
_geom_bond_atom_site_label_1
_geom_bond_atom_site_label_2
_geom_bond_distance
_geom_bond_site_symmetry_2
_geom_bond_publ_flag
N1 C1 1.330(5) . ?
N1 C4 1.415(4) . ?
N1 H1 0.8600 . ?
O1 C1 1.232(4) . ?
O2 C2 1.423(4) . ?
O2 H2 0.8200 . ?
C1 C2 1.528(4) . ?
C2 C3 1.502(5) . ?
C2 C9 1.509(5) . ?
C3 C8 1.375(5) . ?
C3 C4 1.379(5) . ?
C4 C5 1.365(5) . ?
C5 C6 1.383(6) . ?
C5 H5 0.9300 . ?
C6 C7 1.373(6) . ?
C6 H6 0.9300 . ?
C7 C8 1.380(6) . ?
C7 H7 0.9300 . ?
C8 H8 0.9300 . ?
C9 H9A 0.9600 . ?
C9 H9B 0.9600 . ?
C9 H9C 0.9600 . ?

loop_
_geom_torsion_atom_site_label_1
_geom_torsion_atom_site_label_2
_geom_torsion_atom_site_label_3
_geom_torsion_atom_site_label_4
_geom_torsion
_geom_torsion_site_symmetry_1
_geom_torsion_site_symmetry_2
_geom_torsion_site_symmetry_3
_geom_torsion_site_symmetry_4
_geom_torsion_publ_flag
C4 N1 C1 O1 -174.3(3) . . . . ?
C4 N1 C1 C2 4.5(4) . . . . ?
O1 C1 C2 O2 57.8(4) . . . . ?
N1 C1 C2 O2 -121.0(3) . . . . ?
O1 C1 C2 C3 173.8(3) . . . . ?
N1 C1 C2 C3 -5.1(3) . . . . ?
O1 C1 C2 C9 -64.9(4) . . . . ?
N1 C1 C2 C9 116.3(3) . . . . ?
O2 C2 C3 C8 -62.3(4) . . . . ?
C9 C2 C3 C8 63.8(5) . . . . ?
C1 C2 C3 C8 -177.9(4) . . . . ?
O2 C2 C3 C4 119.4(3) . . . . ?
C9 C2 C3 C4 -114.4(3) . . . . ?
C1 C2 C3 C4 3.9(3) . . . . ?
C8 C3 C4 C5 1.3(5) . . . . ?
C2 C3 C4 C5 179.7(3) . . . . ?
C8 C3 C4 N1 -180.0(3) . . . . ?
C2 C3 C4 N1 -1.5(4) . . . . ?
C1 N1 C4 C5 176.7(4) . . . . ?
C1 N1 C4 C3 -2.0(4) . . . . ?
C3 C4 C5 C6 -1.4(5) . . . . ?
N1 C4 C5 C6 -179.9(3) . . . . ?
C4 C5 C6 C7 0.9(6) . . . . ?
C5 C6 C7 C8 -0.4(7) . . . . ?
C4 C3 C8 C7 -0.7(5) . . . . ?
C2 C3 C8 C7 -178.7(3) . . . . ?
C6 C7 C8 C3 0.2(6) . . . . ?
